data_4344147
loop_
_publ_author_name
'Zhang, Q.-A.'
'Nakamura, Y.'
'Oikawa, K.I.'
'Kamiyama, T.'
'Akiba, E.'

_publ_section_title
;
 Synthesis and crystal structure of Sr2 Al H7: a new structural typeof
 alkaline earth aluminium hydride
;
_journal_name_full 'Inorganic Chemistry'
_journal_page_first 6547
_journal_page_last 6549
_journal_volume 41
_journal_year 2002
_chemical_formula_sum 'Al D7 Sr2'
_chemical_name_systematic 'Sr2 Al D7'
_space_group_IT_number 15
_symmetry_space_group_name_Hall '-I 2ya'
_symmetry_space_group_name_H-M 'I 1 2/a 1'
_cell_angle_alpha 90
_cell_angle_beta 100.286
_cell_angle_gamma 90
_cell_formula_units_Z 8
_cell_length_a 12.552
_cell_length_b 9.7826
_cell_length_c 7.9816
_cell_volume 964.319
_citation_journal_id_ASTM INOCAJ
_cod_data_source_file Zhang_INOCAJ_2002_307.cif
_cod_data_source_block D7Al1Sr2
_cod_original_cell_volume 964.3192
_cod_original_sg_symbol_Hall '-C 2yc (x+z,y,-x)'
_cod_original_formula_sum 'D7 Al1 Sr2'
_cod_database_code 4344147

loop_
_symmetry_equiv_pos_as_xyz
x,y,z
-x+1/2,y,-z
-x,-y,-z
x-1/2,-y,z
x+1/2,y+1/2,z+1/2
-x+1,y+1/2,-z+1/2
-x+1/2,-y+1/2,-z+1/2
x,-y+1/2,z+1/2

loop_
_atom_site_label
_atom_site_type_symbol
_atom_site_fract_x
_atom_site_fract_y
_atom_site_fract_z
_atom_site_occupancy
_atom_site_U_iso_or_equiv
Sr1 Sr+2 0.3435 0.5798 0.3195 1 0.0
Al1 Al+3 0.921 0.097 0.232 1 0.0
Sr2 Sr+2 0.1109 0.3184 0.0882 1 0.0
